data_7115730
loop_
_publ_author_name
'Pingping Duan'
'Xia Lan'
'Ying Chen'
'Shao-Song Qian'
'Jie Jack Li'
'Liang Lu'
'Yanbo Lu'
'Bo Chen,'
'Mei Hong'
'Jing Zhao'

_publ_section_title
;
 Rhodium(III)-catalyzed C-H activation/[4+3] annulation of
 N-phenoxyacetamides and alpha,beta-unsaturated aldehydes: an efficient
 route to 1,2-oxazepines at room temperature
;
_journal_name_full Chem.Commun.
_journal_page_first 12135
_journal_paper_doi 10.1039/C4cc05485G
_journal_volume 50
_journal_year 2014
_chemical_formula_sum 'C11 H13 N O3'
_chemical_formula_weight 207.22
_chemical_name_systematic
;
 ?
;
_space_group_crystal_system orthorhombic
_space_group_IT_number 29
_space_group_name_Hall 'P 2c -2ac'
_space_group_name_H-M_alt 'P c a 21'
_symmetry_space_group_name_Hall 'P 2c -2ac'
_symmetry_space_group_name_H-M 'P c a 21'
_atom_sites_solution_hydrogens mixed
_audit_creation_method SHELXL-2013
_cell_angle_alpha 90
_cell_angle_beta 90
_cell_angle_gamma 90
_cell_formula_units_Z 4
_cell_length_a 13.1081(9)
_cell_length_b 9.6334(3)
_cell_length_c 8.0059(3)
_cell_measurement_reflns_used 3480
_cell_measurement_temperature 293(2)
_cell_measurement_theta_max 68.10
_cell_measurement_theta_min 6.80
_cell_volume 1010.95(9)
_computing_cell_refinement 'CrystalClear-SM Auto 2.0 r4'
_computing_data_collection 'CrystalClear-SM 2.0 r4 (Rigaku, 2009)'
_computing_data_reduction 'CrystalClear-SM Auto 2.0 r4'
_computing_molecular_graphics 'CrystalStructure 4.0'
_computing_publication_material 'CrystalStructure 4.0 (Rigaku, 2009)'
_computing_structure_refinement 'SHELXL-2013 (Sheldrick, 2013)'
_computing_structure_solution 'SHELXS97 (Sheldrick, 1997)'
_diffrn_ambient_temperature 293(2)
_diffrn_measured_fraction_theta_full 0.978
_diffrn_measured_fraction_theta_max 0.980
_diffrn_measurement_device_type 'Rigaku Saturn944+ CCD'
_diffrn_measurement_method \w
_diffrn_radiation_type CuK\a
_diffrn_radiation_wavelength 1.54187
_diffrn_reflns_av_R_equivalents 0.0352
_diffrn_reflns_av_unetI/netI 0.0380
_diffrn_reflns_Laue_measured_fraction_full 0.978
_diffrn_reflns_Laue_measured_fraction_max 0.980
_diffrn_reflns_limit_h_max 15
_diffrn_reflns_limit_h_min -14
_diffrn_reflns_limit_k_max 10
_diffrn_reflns_limit_k_min -11
_diffrn_reflns_limit_l_max 8
_diffrn_reflns_limit_l_min -9
_diffrn_reflns_number 5343
_diffrn_reflns_point_group_measured_fraction_full 0.874
_diffrn_reflns_point_group_measured_fraction_max 0.874
_diffrn_reflns_theta_full 67.687
_diffrn_reflns_theta_max 68.143
_diffrn_reflns_theta_min 6.755
_exptl_absorpt_coefficient_mu 0.824
_exptl_absorpt_correction_T_max 0.921
_exptl_absorpt_correction_T_min 0.775
_exptl_absorpt_correction_type multi-scan
_exptl_absorpt_process_details 'Jacobson, R. (1998) Private communication'
_exptl_crystal_colour colorless
_exptl_crystal_density_diffrn 1.362
_exptl_crystal_description platelet
_exptl_crystal_F_000 440
_exptl_crystal_size_max 0.40
_exptl_crystal_size_mid 0.20
_exptl_crystal_size_min 0.10
_refine_diff_density_max 0.115
_refine_diff_density_min -0.129
_refine_diff_density_rms 0.032
_refine_ls_abs_structure_details
;
 Flack x determined using 493 quotients [(I+)-(I-)]/[(I+)+(I-)]
 (Parsons and Flack (2004), Acta Cryst. A60, s61).
;
_refine_ls_abs_structure_Flack 0.01(17)
_refine_ls_extinction_method none
_refine_ls_goodness_of_fit_ref 1.035
_refine_ls_hydrogen_treatment mixed
_refine_ls_matrix_type full
_refine_ls_number_parameters 140
_refine_ls_number_reflns 1608
_refine_ls_number_restraints 2
_refine_ls_restrained_S_all 1.034
_refine_ls_R_factor_all 0.0386
_refine_ls_R_factor_gt 0.0303
_refine_ls_shift/su_max 0.000
_refine_ls_shift/su_mean 0.000
_refine_ls_structure_factor_coef Fsqd
_refine_ls_weighting_details
;
 w=1/[\s^2^(Fo^2^)+(0.0336P)^2^+0.1447P]
 where P=(Fo^2^+2Fc^2^)/3
;
_refine_ls_weighting_scheme calc
_refine_ls_wR_factor_gt 0.0708
_refine_ls_wR_factor_ref 0.0788
_reflns_Friedel_coverage 0.653
_reflns_Friedel_fraction_full 0.753
_reflns_Friedel_fraction_max 0.751
_reflns_number_gt 1372
_reflns_number_total 1608
_reflns_threshold_expression 'I > 2\s(I)'
_cod_data_source_file c4cc05485g2.cif
_cod_data_source_block shelx
_cod_database_code 7115730
_shelx_space_group_comment
;
The symmetry employed for this shelxl refinement is uniquely defined
by the following loop, which should always be used as a source of
symmetry information in preference to the above space-group names.
They are only intended as comments.
;
_shelxl_version_number 2013-2

loop_
_space_group_symop_operation_xyz
'x, y, z'
'-x, -y, z+1/2'
'-x+1/2, y, z+1/2'
'x+1/2, -y, z'

loop_
_atom_site_label
_atom_site_type_symbol
_atom_site_fract_x
_atom_site_fract_y
_atom_site_fract_z
_atom_site_U_iso_or_equiv
_atom_site_adp_type
_atom_site_occupancy
_atom_site_site_symmetry_order
_atom_site_calc_flag
_atom_site_refinement_flags_posn
_atom_site_refinement_flags_adp
O1 O 0.17620(12) 0.26409(16) 0.8567(2) 0.0389(4) Uani 1 1 d . .
O2 O 0.25637(16) 0.00375(19) 1.1280(3) 0.0560(6) Uani 1 1 d . .
O3 O 0.06743(16) -0.0103(2) 0.8445(3) 0.0625(6) Uani 1 1 d D .
H3O H 0.122(2) -0.014(4) 0.797(4) 0.075 Uiso 1 1 d D U
N1 N 0.16786(15) 0.1617(2) 0.9820(3) 0.0386(5) Uani 1 1 d . .
C1 C 0.1214(2) 0.6648(3) 1.0234(5) 0.0573(8) Uani 1 1 d . .
H1 H 0.1106 0.7550 1.0605 0.069 Uiso 1 1 calc R U
C2 C 0.2013(2) 0.6359(3) 0.9174(5) 0.0541(8) Uani 1 1 d . .
H2 H 0.2436 0.7071 0.8804 0.065 Uiso 1 1 calc R U
C3 C 0.2186(2) 0.5009(3) 0.8661(4) 0.0458(7) Uani 1 1 d . .
H3 H 0.2730 0.4805 0.7958 0.055 Uiso 1 1 calc R U
C4 C 0.15441(18) 0.3972(2) 0.9202(3) 0.0371(6) Uani 1 1 d . .
C5 C 0.25799(19) 0.1060(3) 1.0371(4) 0.0406(6) Uani 1 1 d . .
C6 C 0.3533(2) 0.1782(3) 0.9841(4) 0.0517(8) Uani 1 1 d . .
H6A H 0.4092 0.1469 1.0518 0.078 Uiso 1 1 calc R U
H6B H 0.3450 0.2765 0.9975 0.078 Uiso 1 1 calc R U
H6C H 0.3670 0.1575 0.8690 0.078 Uiso 1 1 calc R U
C7 C 0.0577(2) 0.5592(3) 1.0740(4) 0.0515(8) Uani 1 1 d . .
H7 H 0.0037 0.5804 1.1450 0.062 Uiso 1 1 calc R U
C8 C 0.07071(19) 0.4215(3) 1.0233(3) 0.0398(6) Uani 1 1 d . .
C9 C 0.07191(18) 0.0852(3) 0.9771(4) 0.0409(6) Uani 1 1 d . .
H9 H 0.0644 0.0341 1.0823 0.049 Uiso 1 1 calc R U
C10 C -0.01516(19) 0.1874(3) 0.9627(4) 0.0472(7) Uani 1 1 d . .
H10A H -0.0786 0.1399 0.9878 0.057 Uiso 1 1 calc R U
H10B H -0.0190 0.2204 0.8484 0.057 Uiso 1 1 calc R U
C11 C -0.0041(2) 0.3117(3) 1.0793(4) 0.0496(8) Uani 1 1 d . .
H11A H -0.0705 0.3547 1.0924 0.059 Uiso 1 1 calc R U
H11B H 0.0169 0.2781 1.1882 0.059 Uiso 1 1 calc R U

loop_
_atom_site_aniso_label
_atom_site_aniso_U_11
_atom_site_aniso_U_22
_atom_site_aniso_U_33
_atom_site_aniso_U_23
_atom_site_aniso_U_13
_atom_site_aniso_U_12
O1 0.0400(9) 0.0390(9) 0.0378(9) -0.0003(9) 0.0058(9) -0.0046(7)
O2 0.0480(11) 0.0487(10) 0.0713(17) 0.0034(11) -0.0052(11) 0.0081(10)
O3 0.0564(13) 0.0648(12) 0.0663(15) -0.0174(12) 0.0100(12) -0.0259(11)
N1 0.0313(11) 0.0392(11) 0.0452(14) 0.0043(11) 0.0003(10) -0.0025(9)
C1 0.0658(19) 0.0424(15) 0.064(2) -0.0010(15) -0.0062(18) 0.0103(15)
C2 0.0552(18) 0.0429(14) 0.064(2) 0.0082(15) -0.0060(17) -0.0062(13)
C3 0.0404(14) 0.0495(14) 0.0474(17) 0.0045(14) 0.0030(14) -0.0040(11)
C4 0.0361(13) 0.0392(13) 0.0361(14) -0.0012(12) -0.0044(12) 0.0014(11)
C5 0.0351(13) 0.0414(14) 0.0453(16) -0.0109(13) -0.0008(13) 0.0054(11)
C6 0.0328(13) 0.0717(19) 0.0505(19) -0.0062(16) 0.0032(13) -0.0017(12)
C7 0.0514(16) 0.0535(17) 0.0496(19) -0.0012(15) 0.0027(15) 0.0163(14)
C8 0.0349(13) 0.0458(14) 0.0386(16) 0.0040(13) -0.0016(12) 0.0046(11)
C9 0.0342(13) 0.0447(13) 0.0438(16) 0.0057(13) 0.0034(12) -0.0097(11)
C10 0.0311(13) 0.0548(17) 0.0558(19) 0.0132(15) -0.0023(13) -0.0062(11)
C11 0.0342(14) 0.0592(17) 0.0553(19) 0.0075(15) 0.0099(13) 0.0066(13)

loop_
_atom_type_symbol
_atom_type_description
_atom_type_scat_dispersion_real
_atom_type_scat_dispersion_imag
_atom_type_scat_source
C C 0.0181 0.0091 'International Tables Vol C Tables 4.2.6.8 and 6.1.1.4'
H H 0.0000 0.0000 'International Tables Vol C Tables 4.2.6.8 and 6.1.1.4'
N N 0.0311 0.0180 'International Tables Vol C Tables 4.2.6.8 and 6.1.1.4'
O O 0.0492 0.0322 'International Tables Vol C Tables 4.2.6.8 and 6.1.1.4'

loop_
_geom_angle_atom_site_label_1
_geom_angle_atom_site_label_2
_geom_angle_atom_site_label_3
_geom_angle
C4 O1 N1 111.35(19)
C9 O3 H3O 110(3)
C5 N1 O1 115.8(2)
C5 N1 C9 123.7(2)
O1 N1 C9 113.6(2)
C2 C1 C7 119.6(3)
C2 C1 H1 120.2
C7 C1 H1 120.2
C1 C2 C3 119.9(3)
C1 C2 H2 120.1
C3 C2 H2 120.1
C4 C3 C2 119.3(3)
C4 C3 H3 120.3
C2 C3 H3 120.3
C3 C4 C8 123.1(2)
C3 C4 O1 115.1(2)
C8 C4 O1 121.8(2)
O2 C5 N1 119.4(2)
O2 C5 C6 123.9(3)
N1 C5 C6 116.6(2)
C5 C6 H6A 109.5
C5 C6 H6B 109.5
H6A C6 H6B 109.5
C5 C6 H6C 109.5
H6A C6 H6C 109.5
H6B C6 H6C 109.5
C1 C7 C8 122.7(3)
C1 C7 H7 118.6
C8 C7 H7 118.6
C4 C8 C7 115.4(2)
C4 C8 C11 124.7(2)
C7 C8 C11 119.9(3)
O3 C9 N1 112.8(2)
O3 C9 C10 109.7(2)
N1 C9 C10 108.91(19)
O3 C9 H9 108.5
N1 C9 H9 108.5
C10 C9 H9 108.5
C9 C10 C11 113.1(2)
C9 C10 H10A 109.0
C11 C10 H10A 109.0
C9 C10 H10B 109.0
C11 C10 H10B 109.0
H10A C10 H10B 107.8
C8 C11 C10 115.5(2)
C8 C11 H11A 108.4
C10 C11 H11A 108.4
C8 C11 H11B 108.4
C10 C11 H11B 108.4
H11A C11 H11B 107.5

loop_
_geom_bond_atom_site_label_1
_geom_bond_atom_site_label_2
_geom_bond_distance
O1 C4 1.409(3)
O1 N1 1.411(3)
O2 C5 1.225(3)
O3 C9 1.405(4)
O3 H3O 0.81(2)
N1 C5 1.370(3)
N1 C9 1.458(3)
C1 C2 1.375(5)
C1 C7 1.378(4)
C1 H1 0.9300
C2 C3 1.382(4)
C2 H2 0.9300
C3 C4 1.376(4)
C3 H3 0.9300
C4 C8 1.393(3)
C5 C6 1.491(4)
C6 H6A 0.9600
C6 H6B 0.9600
C6 H6C 0.9600
C7 C8 1.397(4)
C7 H7 0.9300
C8 C11 1.511(4)
C9 C10 1.512(3)
C9 H9 0.9800
C10 C11 1.525(4)
C10 H10A 0.9700
C10 H10B 0.9700
C11 H11A 0.9700
C11 H11B 0.9700

loop_
_geom_hbond_atom_site_label_D
_geom_hbond_atom_site_label_H
_geom_hbond_atom_site_label_A
_geom_hbond_distance_DH
_geom_hbond_distance_HA
_geom_hbond_distance_DA
_geom_hbond_angle_DHA
_geom_hbond_site_symmetry_A
O3 H3O O2 0.81(2) 2.10(2) 2.891(3) 165(4) 3_554
